data_7213952
loop_
_publ_author_name
'Fan, Liming'
'Zhang, Xiutang'
'Zhang, Wei'
'Ding, Yuanshuai'
'Fan, Weiliu'
'Sun, Liming'
'Zhao, Xian'

_publ_section_title
;
 Syntheses, structures, and properties of a series of 2D and 3D
 coordination polymers based on trifunctional pyridinedicarboxylate and
 different (bis)imidazole bridging ligands
;
_journal_issue 11
_journal_name_full CrystEngComm
_journal_page_first 2144
_journal_paper_doi 10.1039/c3ce42203h
_journal_volume 16
_journal_year 2014
_chemical_formula_moiety 'C39 H31 Ni N5 O5, 2(H2 O)'
_chemical_formula_sum 'C39 H35 N5 Ni O7'
_chemical_formula_weight 744.43
_chemical_name_systematic
; 
 ? 
;
_space_group_IT_number 15
_symmetry_cell_setting monoclinic
_symmetry_space_group_name_Hall '-C 2yc'
_symmetry_space_group_name_H-M 'C 1 2/c 1'
_atom_sites_solution_hydrogens geom
_atom_sites_solution_primary direct
_atom_sites_solution_secondary difmap
_audit_creation_method SHELXL-97
_cell_angle_alpha 90.00
_cell_angle_beta 94.661(5)
_cell_angle_gamma 90.00
_cell_formula_units_Z 8
_cell_length_a 32.498(8)
_cell_length_b 12.812(3)
_cell_length_c 18.172(5)
_cell_measurement_reflns_used 6577
_cell_measurement_temperature 293(2)
_cell_measurement_theta_max 25.00
_cell_measurement_theta_min 1.71
_cell_volume 7541(3)
_computing_cell_refinement 'Bruker SMART'
_computing_data_collection 'Bruker SMART'
_computing_data_reduction 'Bruker SAINT'
_computing_molecular_graphics 'Bruker SHELXTL'
_computing_publication_material 'Bruker SHELXTL'
_computing_structure_refinement 'SHELXL-97 (Sheldrick, 1997)'
_computing_structure_solution 'SHELXS-97 (Sheldrick, 1990)'
_diffrn_ambient_temperature 293(2)
_diffrn_measured_fraction_theta_full 0.990
_diffrn_measured_fraction_theta_max 0.990
_diffrn_measurement_device_type 'CCD area detector'
_diffrn_measurement_method 'phi and omega scans'
_diffrn_radiation_monochromator graphite
_diffrn_radiation_source 'fine-focus sealed tube'
_diffrn_radiation_type MoK\a
_diffrn_radiation_wavelength 0.71073
_diffrn_reflns_av_R_equivalents 0.0649
_diffrn_reflns_av_sigmaI/netI 0.0787
_diffrn_reflns_limit_h_max 35
_diffrn_reflns_limit_h_min -38
_diffrn_reflns_limit_k_max 14
_diffrn_reflns_limit_k_min -15
_diffrn_reflns_limit_l_max 21
_diffrn_reflns_limit_l_min -11
_diffrn_reflns_number 17912
_diffrn_reflns_theta_full 25.00
_diffrn_reflns_theta_max 25.00
_diffrn_reflns_theta_min 1.71
_diffrn_standards_number 0
_exptl_absorpt_coefficient_mu 0.569
_exptl_absorpt_correction_T_max 0.9559
_exptl_absorpt_correction_T_min 0.9348
_exptl_absorpt_correction_type multi-scan
_exptl_absorpt_process_details '(SADABS; Bruker, 2001)'
_exptl_crystal_colour red
_exptl_crystal_density_diffrn 1.311
_exptl_crystal_density_method 'not measured'
_exptl_crystal_description block
_exptl_crystal_F_000 3104
_exptl_crystal_size_max 0.12
_exptl_crystal_size_mid 0.10
_exptl_crystal_size_min 0.08
_refine_diff_density_max 2.816
_refine_diff_density_min -0.491
_refine_diff_density_rms 0.168
_refine_ls_extinction_method none
_refine_ls_goodness_of_fit_ref 1.002
_refine_ls_hydrogen_treatment mixed
_refine_ls_matrix_type full
_refine_ls_number_parameters 470
_refine_ls_number_reflns 6577
_refine_ls_number_restraints 0
_refine_ls_restrained_S_all 1.002
_refine_ls_R_factor_all 0.1350
_refine_ls_R_factor_gt 0.0850
_refine_ls_shift/su_max 0.001
_refine_ls_shift/su_mean 0.000
_refine_ls_structure_factor_coef Fsqd
_refine_ls_weighting_details 'calc w=1/[\s^2^(Fo^2^)+(0.1914P)^2^+0.0000P] where P=(Fo^2^+2Fc^2^)/3'
_refine_ls_weighting_scheme calc
_refine_ls_wR_factor_gt 0.2414
_refine_ls_wR_factor_ref 0.2864
_reflns_number_gt 3812
_reflns_number_total 6577
_reflns_threshold_expression >2sigma(I)
_cod_data_source_file c3ce42203h.txt
_cod_data_source_block p
_cod_depositor_comments
;
The following automatic conversions were performed:

'_symmetry_cell_setting' value 'Monoclinic' changed to 'monoclinic'
according to
/usr/data/users/saulius/automatic-downloads/current/RSC/lib/dictionaries/cif_core.dic
dictionary named 'cif_core.dic' version 2.4.2 from 2011-04-26.

Automatic conversion script
Id: cif_fix_values 2281 2013-09-26 08:29:07Z andrius 
;
_cod_original_sg_symbol_H-M C2/c
_cod_database_code 7213952

loop_
_symmetry_equiv_pos_as_xyz
'x, y, z'
'-x, y, -z+1/2'
'x+1/2, y+1/2, z'
'-x+1/2, y+1/2, -z+1/2'
'-x, -y, -z'
'x, -y, z-1/2'
'-x+1/2, -y+1/2, -z'
'x+1/2, -y+1/2, z-1/2'

loop_
_atom_site_label
_atom_site_type_symbol
_atom_site_fract_x
_atom_site_fract_y
_atom_site_fract_z
_atom_site_U_iso_or_equiv
_atom_site_adp_type
_atom_site_occupancy
_atom_site_symmetry_multiplicity
_atom_site_calc_flag
_atom_site_refinement_flags
Ni1 Ni 0.39431(2) 0.80396(6) -0.10956(4) 0.0411(3) Uani 1 1 d .
O1 O 0.45397(12) 0.7633(3) -0.0720(3) 0.0579(12) Uani 1 1 d .
O3 O 0.83473(11) 0.6518(3) 0.3509(2) 0.0420(9) Uani 1 1 d .
O2 O 0.46847(17) 0.8890(4) 0.0116(4) 0.099(2) Uani 1 1 d .
O4 O 0.83329(12) 0.4906(4) 0.3935(3) 0.0616(13) Uani 1 1 d .
N5 N 0.61949(13) 0.3544(4) 0.1330(3) 0.0433(12) Uani 1 1 d .
C8 C 0.65285(16) 0.3836(4) 0.1753(3) 0.0392(13) Uani 1 1 d .
H8 H 0.6708 0.3320 0.1944 0.047 Uiso 1 1 calc R
N1 N 0.37533(17) 0.7844(4) -0.0032(3) 0.0540(14) Uani 1 1 d .
C2 C 0.77641(15) 0.5487(4) 0.3173(3) 0.0365(13) Uani 1 1 d .
C5 C 0.70089(15) 0.5110(5) 0.2383(3) 0.0371(13) Uani 1 1 d .
C9 C 0.66239(15) 0.4863(5) 0.1924(3) 0.0361(13) Uani 1 1 d .
C6 C 0.72099(17) 0.6033(5) 0.2311(3) 0.0441(14) Uani 1 1 d .
H6 H 0.7093 0.6542 0.1994 0.053 Uiso 1 1 calc R
C7 C 0.75852(17) 0.6223(5) 0.2701(3) 0.0446(15) Uani 1 1 d .
H7 H 0.7718 0.6857 0.2642 0.054 Uiso 1 1 calc R
C14 C 0.54951(17) 0.5810(5) 0.0120(3) 0.0490(16) Uani 1 1 d .
H14 H 0.5547 0.5177 -0.0106 0.059 Uiso 1 1 calc R
C10 C 0.63643(15) 0.5620(5) 0.1597(3) 0.0421(14) Uani 1 1 d .
H10 H 0.6420 0.6322 0.1685 0.050 Uiso 1 1 calc R
C11 C 0.60194(15) 0.5329(5) 0.1135(3) 0.0436(14) Uani 1 1 d .
C1 C 0.81818(15) 0.5656(5) 0.3576(3) 0.0394(14) Uani 1 1 d .
C3 C 0.75543(17) 0.4587(5) 0.3270(4) 0.0522(17) Uani 1 1 d .
H3 H 0.7665 0.4097 0.3607 0.063 Uiso 1 1 calc R
C13 C 0.57288(15) 0.6082(5) 0.0766(3) 0.0448(15) Uani 1 1 d .
C19 C 0.4749(2) 0.8028(6) -0.0183(5) 0.065(2) Uani 1 1 d .
N4 N 0.08797(17) 1.3153(5) -0.2843(3) 0.0620(16) Uani 1 1 d .
C4 C 0.71823(18) 0.4383(5) 0.2879(4) 0.0532(17) Uani 1 1 d .
H4 H 0.7047 0.3756 0.2949 0.064 Uiso 1 1 calc R
N3 N 0.0881(2) 1.3319(6) -0.1656(4) 0.0756(19) Uani 1 1 d .
C12 C 0.59557(16) 0.4277(5) 0.1036(3) 0.0434(14) Uani 1 1 d .
H12 H 0.5724 0.4071 0.0737 0.052 Uiso 1 1 calc R
C16 C 0.51104(18) 0.7384(5) 0.0117(4) 0.0577(18) Uani 1 1 d .
C18 C 0.5652(2) 0.7053(6) 0.1076(4) 0.072(2) Uani 1 1 d .
H18 H 0.5808 0.7266 0.1502 0.086 Uiso 1 1 calc R
C17 C 0.5352(2) 0.7693(6) 0.0759(5) 0.081(3) Uani 1 1 d .
H17 H 0.5307 0.8340 0.0970 0.097 Uiso 1 1 calc R
C27 C 0.2180(2) 1.0342(8) 0.0308(4) 0.074(2) Uani 1 1 d .
C15 C 0.51917(18) 0.6446(5) -0.0193(4) 0.0547(17) Uani 1 1 d .
H15 H 0.5039 0.6235 -0.0622 0.066 Uiso 1 1 calc R
N2 N 0.3364(2) 0.7876(7) 0.0869(4) 0.089(2) Uani 1 1 d .
C30 C 0.1888(3) 1.1134(7) -0.0017(4) 0.078(2) Uani 1 1 d .
C20 C 0.3419(2) 0.8204(7) 0.0204(4) 0.069(2) Uani 1 1 d .
H20 H 0.3238 0.8647 -0.0068 0.083 Uiso 1 1 calc R
C28 C 0.2081(3) 0.9325(8) 0.0336(5) 0.080(2) Uani 1 1 d .
H28 H 0.1822 0.9108 0.0139 0.096 Uiso 1 1 calc R
C37 C 0.1088(3) 1.3434(7) -0.2229(5) 0.074(2) Uani 1 1 d .
H37 H 0.1357 1.3690 -0.2207 0.088 Uiso 1 1 calc R
C25 C 0.2830(3) 0.9826(14) 0.0972(6) 0.119(5) Uani 1 1 d .
H25 H 0.3087 1.0001 0.1202 0.142 Uiso 1 1 calc R
C34 C 0.1627(4) 1.2860(8) -0.0021(5) 0.095(3) Uani 1 1 d .
H34 H 0.1646 1.3534 0.0168 0.114 Uiso 1 1 calc R
C35 C 0.1889(4) 1.2109(9) 0.0269(5) 0.102(3) Uani 1 1 d .
H35 H 0.2073 1.2270 0.0672 0.123 Uiso 1 1 calc R
C29 C 0.2351(3) 0.8604(9) 0.0647(5) 0.093(3) Uani 1 1 d .
H29 H 0.2274 0.7904 0.0639 0.112 Uiso 1 1 calc R
C26 C 0.2563(3) 1.0672(11) 0.0629(6) 0.113(4) Uani 1 1 d .
H26 H 0.2645 1.1367 0.0630 0.136 Uiso 1 1 calc R
C39 C 0.0524(4) 1.2951(12) -0.1882(8) 0.145(6) Uani 1 1 d .
H39 H 0.0306 1.2812 -0.1595 0.174 Uiso 1 1 calc R
C31 C 0.1600(3) 1.0917(7) -0.0606(5) 0.082(2) Uani 1 1 d .
H31 H 0.1594 1.0253 -0.0814 0.098 Uiso 1 1 calc R
C22 C 0.3688(3) 0.7233(9) 0.1067(5) 0.100(3) Uani 1 1 d .
H22 H 0.3736 0.6878 0.1513 0.120 Uiso 1 1 calc R
C33 C 0.1342(3) 1.2636(7) -0.0577(5) 0.079(2) Uani 1 1 d .
C21 C 0.3917(3) 0.7209(7) 0.0513(5) 0.087(3) Uani 1 1 d .
H21 H 0.4157 0.6817 0.0493 0.104 Uiso 1 1 calc R
C23 C 0.3013(3) 0.8084(13) 0.1322(7) 0.142(6) Uani 1 1 d .
H23A H 0.3118 0.8344 0.1802 0.170 Uiso 1 1 calc R
H23B H 0.2867 0.7436 0.1396 0.170 Uiso 1 1 calc R
C24 C 0.2718(3) 0.8865(12) 0.0960(5) 0.100(3) Uani 1 1 d .
C36 C 0.1041(4) 1.3425(9) -0.0872(5) 0.101(3) Uani 1 1 d .
H36A H 0.1168 1.4107 -0.0809 0.122 Uiso 1 1 calc R
H36B H 0.0807 1.3410 -0.0572 0.122 Uiso 1 1 calc R
C32 C 0.1334(3) 1.1637(9) -0.0880(5) 0.090(3) Uani 1 1 d .
H32 H 0.1143 1.1472 -0.1271 0.108 Uiso 1 1 calc R
C38 C 0.0530(3) 1.2804(11) -0.2625(7) 0.122(4) Uani 1 1 d .
H38 H 0.0318 1.2502 -0.2930 0.146 Uiso 1 1 calc R
O1W O 0.41182(13) 0.9582(3) -0.0894(3) 0.0663(14) Uani 1 1 d .
H1WA H 0.4269 0.9819 -0.0490 0.099 Uiso 1 1 d R
H1WB H 0.4055 1.0128 -0.1194 0.099 Uiso 1 1 d R
O2W O 0.8548(3) 0.3259(6) 0.2911(5) 0.166(4) Uani 1 1 d G
H2WA H 0.8739 0.2973 0.3188 0.249 Uiso 1 1 d G
H2WB H 0.8390 0.2791 0.2712 0.249 Uiso 1 1 d G
O4W O 0.4900(3) 0.0141(11) 0.1254(8) 0.373(14) Uani 1 1 d G
H4WA H 0.5110 0.0273 0.1020 0.559 Uiso 1 1 d G
H4WB H 0.4968 0.0165 0.1716 0.559 Uiso 1 1 d G

loop_
_atom_site_aniso_label
_atom_site_aniso_U_11
_atom_site_aniso_U_22
_atom_site_aniso_U_33
_atom_site_aniso_U_23
_atom_site_aniso_U_13
_atom_site_aniso_U_12
Ni1 0.0260(4) 0.0379(5) 0.0564(5) 0.0003(3) -0.0152(3) 0.0020(3)
O1 0.034(2) 0.042(3) 0.092(3) 0.001(2) -0.028(2) 0.0003(19)
O3 0.0272(19) 0.041(2) 0.055(2) -0.0014(19) -0.0146(17) -0.0054(17)
O2 0.076(4) 0.055(4) 0.152(5) -0.038(3) -0.077(4) 0.024(3)
O4 0.040(2) 0.054(3) 0.085(3) 0.022(2) -0.030(2) -0.013(2)
N5 0.027(2) 0.043(3) 0.056(3) -0.001(2) -0.019(2) 0.003(2)
C8 0.027(3) 0.036(3) 0.052(3) -0.004(3) -0.014(2) 0.001(2)
N1 0.052(3) 0.059(4) 0.047(3) 0.003(2) -0.017(3) -0.002(3)
C2 0.025(3) 0.037(3) 0.045(3) 0.001(2) -0.009(2) -0.004(2)
C5 0.024(3) 0.043(3) 0.043(3) -0.005(2) -0.011(2) 0.000(2)
C9 0.021(2) 0.042(3) 0.043(3) -0.001(2) -0.010(2) 0.001(2)
C6 0.034(3) 0.037(3) 0.058(4) 0.003(3) -0.020(3) -0.001(3)
C7 0.035(3) 0.040(4) 0.057(4) 0.000(3) -0.013(3) -0.011(3)
C14 0.040(3) 0.041(4) 0.063(4) -0.004(3) -0.017(3) 0.007(3)
C10 0.026(3) 0.040(4) 0.057(4) -0.005(3) -0.012(2) -0.002(2)
C11 0.028(3) 0.045(4) 0.056(4) -0.005(3) -0.011(3) 0.005(2)
C1 0.025(3) 0.046(4) 0.044(3) -0.001(3) -0.013(2) -0.003(3)
C3 0.036(3) 0.050(4) 0.065(4) 0.016(3) -0.023(3) -0.004(3)
C13 0.023(3) 0.040(4) 0.069(4) 0.000(3) -0.016(3) -0.001(2)
C19 0.042(4) 0.046(4) 0.099(6) 0.000(4) -0.037(4) -0.003(3)
N4 0.040(3) 0.066(4) 0.079(4) -0.014(3) -0.002(3) 0.006(3)
C4 0.041(3) 0.049(4) 0.065(4) 0.010(3) -0.020(3) -0.020(3)
N3 0.068(4) 0.085(5) 0.078(5) -0.016(4) 0.029(4) -0.009(4)
C12 0.027(3) 0.043(4) 0.057(4) -0.008(3) -0.012(2) 0.000(2)
C16 0.034(3) 0.042(4) 0.091(5) -0.002(4) -0.029(3) 0.002(3)
C18 0.051(4) 0.062(5) 0.093(6) -0.022(4) -0.045(4) 0.010(3)
C17 0.057(4) 0.041(4) 0.136(7) -0.029(4) -0.051(5) 0.016(3)
C27 0.065(5) 0.096(7) 0.064(5) -0.018(4) 0.025(4) -0.026(5)
C15 0.040(3) 0.055(4) 0.065(4) 0.001(3) -0.025(3) -0.001(3)
N2 0.065(4) 0.145(7) 0.054(4) 0.021(4) -0.006(3) -0.014(4)
C30 0.094(6) 0.084(6) 0.061(5) -0.021(4) 0.041(4) -0.019(5)
C20 0.048(4) 0.106(7) 0.052(4) 0.017(4) -0.004(3) 0.000(4)
C28 0.069(5) 0.098(7) 0.073(5) 0.001(5) 0.008(4) -0.019(5)
C37 0.067(5) 0.071(5) 0.085(6) -0.010(4) 0.019(4) -0.008(4)
C25 0.070(7) 0.201(15) 0.085(7) -0.040(8) 0.005(5) -0.029(9)
C34 0.162(10) 0.069(6) 0.056(5) -0.017(4) 0.018(6) -0.019(6)
C35 0.151(10) 0.095(8) 0.062(5) -0.011(5) 0.014(6) -0.038(7)
C29 0.062(5) 0.123(9) 0.097(7) 0.020(6) 0.015(5) -0.011(6)
C26 0.092(7) 0.140(11) 0.113(8) -0.049(7) 0.038(6) -0.050(7)
C39 0.082(8) 0.247(18) 0.112(10) -0.018(10) 0.037(7) -0.030(9)
C31 0.090(6) 0.073(6) 0.082(6) -0.018(5) 0.010(5) -0.015(5)
C22 0.095(7) 0.134(9) 0.067(6) 0.036(6) -0.016(5) 0.012(6)
C33 0.106(7) 0.065(6) 0.070(5) -0.001(4) 0.033(5) -0.001(5)
C21 0.095(6) 0.103(7) 0.058(5) 0.004(4) -0.022(5) 0.023(5)
C23 0.085(7) 0.247(17) 0.096(8) 0.072(9) 0.025(6) 0.027(8)
C24 0.073(7) 0.166(12) 0.061(5) 0.003(6) 0.020(5) -0.015(7)
C36 0.122(8) 0.103(8) 0.082(6) -0.028(6) 0.026(6) -0.004(7)
C32 0.089(7) 0.101(8) 0.079(6) -0.017(5) 0.004(5) -0.002(6)
C38 0.070(6) 0.195(13) 0.102(8) 0.006(8) 0.015(6) -0.049(7)
O1W 0.043(2) 0.040(3) 0.111(4) 0.002(2) -0.028(2) -0.003(2)
O2W 0.217(10) 0.111(7) 0.153(8) -0.036(5) -0.090(7) 0.053(6)
O4W 0.46(2) 0.39(2) 0.240(16) -0.177(16) -0.121(17) 0.30(2)

loop_
_atom_type_symbol
_atom_type_description
_atom_type_scat_dispersion_real
_atom_type_scat_dispersion_imag
_atom_type_scat_source
C C 0.0033 0.0016 'International Tables Vol C Tables 4.2.6.8 and 6.1.1.4'
H H 0.0000 0.0000 'International Tables Vol C Tables 4.2.6.8 and 6.1.1.4'
N N 0.0061 0.0033 'International Tables Vol C Tables 4.2.6.8 and 6.1.1.4'
Ni Ni 0.3393 1.1124 'International Tables Vol C Tables 4.2.6.8 and 6.1.1.4'
O O 0.0106 0.0060 'International Tables Vol C Tables 4.2.6.8 and 6.1.1.4'

loop_
_geom_angle_atom_site_label_1
_geom_angle_atom_site_label_2
_geom_angle_atom_site_label_3
_geom_angle
_geom_angle_site_symmetry_1
_geom_angle_site_symmetry_3
N4 Ni1 O1 90.1(2) 4_544 .
N4 Ni1 O1W 90.3(2) 4_544 .
O1 Ni1 O1W 86.90(16) . .
N4 Ni1 O3 88.91(19) 4_544 8_465
O1 Ni1 O3 178.51(17) . 8_465
O1W Ni1 O3 92.02(16) . 8_465
N4 Ni1 N1 177.0(2) 4_544 .
O1 Ni1 N1 90.2(2) . .
O1W Ni1 N1 92.8(2) . .
O3 Ni1 N1 90.88(19) 8_465 .
N4 Ni1 N5 87.1(2) 4_544 5_665
O1 Ni1 N5 90.14(17) . 5_665
O1W Ni1 N5 176.05(19) . 5_665
O3 Ni1 N5 90.89(16) 8_465 5_665
N1 Ni1 N5 89.9(2) . 5_665
C19 O1 Ni1 126.3(5) . .
C1 O3 Ni1 127.3(3) . 8_566
C12 N5 C8 117.6(5) . .
C12 N5 Ni1 119.9(4) . 5_665
C8 N5 Ni1 122.4(4) . 5_665
N5 C8 C9 123.8(5) . .
N5 C8 H8 118.1 . .
C9 C8 H8 118.1 . .
C20 N1 C21 105.4(7) . .
C20 N1 Ni1 125.8(5) . .
C21 N1 Ni1 128.2(6) . .
C3 C2 C7 118.2(5) . .
C3 C2 C1 120.1(5) . .
C7 C2 C1 121.7(5) . .
C6 C5 C4 118.3(5) . .
C6 C5 C9 121.4(5) . .
C4 C5 C9 120.3(5) . .
C8 C9 C10 116.8(5) . .
C8 C9 C5 119.6(5) . .
C10 C9 C5 123.3(5) . .
C5 C6 C7 120.9(5) . .
C5 C6 H6 119.5 . .
C7 C6 H6 119.5 . .
C2 C7 C6 120.7(5) . .
C2 C7 H7 119.6 . .
C6 C7 H7 119.6 . .
C15 C14 C13 121.9(6) . .
C15 C14 H14 119.1 . .
C13 C14 H14 119.1 . .
C9 C10 C11 120.2(5) . .
C9 C10 H10 119.9 . .
C11 C10 H10 119.9 . .
C12 C11 C10 116.5(5) . .
C12 C11 C13 119.9(5) . .
C10 C11 C13 123.6(6) . .
O3 C1 O4 125.8(5) . .
O3 C1 C2 117.6(5) . .
O4 C1 C2 116.6(5) . .
C2 C3 C4 121.6(6) . .
C2 C3 H3 119.2 . .
C4 C3 H3 119.2 . .
C14 C13 C18 117.5(5) . .
C14 C13 C11 120.4(6) . .
C18 C13 C11 121.9(5) . .
O2 C19 O1 126.5(6) . .
O2 C19 C16 118.7(6) . .
O1 C19 C16 114.9(6) . .
C37 N4 C38 103.7(8) . .
C37 N4 Ni1 130.8(5) . 4_554
C38 N4 Ni1 124.9(7) . 4_554
C3 C4 C5 120.2(6) . .
C3 C4 H4 119.9 . .
C5 C4 H4 119.9 . .
C39 N3 C37 107.4(8) . .
C39 N3 C36 125.2(9) . .
C37 N3 C36 126.8(8) . .
N5 C12 C11 125.0(5) . .
N5 C12 H12 117.5 . .
C11 C12 H12 117.5 . .
C15 C16 C17 118.4(6) . .
C15 C16 C19 120.5(6) . .
C17 C16 C19 120.9(6) . .
C17 C18 C13 120.6(6) . .
C17 C18 H18 119.7 . .
C13 C18 H18 119.7 . .
C18 C17 C16 120.8(7) . .
C18 C17 H17 119.6 . .
C16 C17 H17 119.6 . .
C28 C27 C26 119.0(11) . .
C28 C27 C30 122.2(8) . .
C26 C27 C30 118.7(10) . .
C16 C15 C14 120.8(6) . .
C16 C15 H15 119.6 . .
C14 C15 H15 119.6 . .
C20 N2 C22 106.1(8) . .
C20 N2 C23 128.8(8) . .
C22 N2 C23 125.0(8) . .
C35 C30 C31 117.4(10) . .
C35 C30 C27 119.9(10) . .
C31 C30 C27 122.6(8) . .
N1 C20 N2 112.2(7) . .
N1 C20 H20 123.9 . .
N2 C20 H20 123.9 . .
C27 C28 C29 121.7(9) . .
C27 C28 H28 119.1 . .
C29 C28 H28 119.2 . .
N3 C37 N4 112.9(7) . .
N3 C37 H37 123.5 . .
N4 C37 H37 123.6 . .
C24 C25 C26 122.2(11) . .
C24 C25 H25 118.9 . .
C26 C25 H25 118.9 . .
C33 C34 C35 120.7(9) . .
C33 C34 H34 119.7 . .
C35 C34 H34 119.6 . .
C30 C35 C34 121.5(10) . .
C30 C35 H35 119.2 . .
C34 C35 H35 119.3 . .
C24 C29 C28 122.2(11) . .
C24 C29 H29 118.9 . .
C28 C29 H29 118.9 . .
C27 C26 C25 115.1(10) . .
C27 C26 H26 122.4 . .
C25 C26 H26 122.5 . .
N3 C39 C38 106.4(9) . .
N3 C39 H39 126.8 . .
C38 C39 H39 126.8 . .
C32 C31 C30 121.6(9) . .
C32 C31 H31 119.2 . .
C30 C31 H31 119.2 . .
C21 C22 N2 106.7(8) . .
C21 C22 H22 126.7 . .
N2 C22 H22 126.6 . .
C34 C33 C32 118.9(10) . .
C34 C33 C36 121.5(9) . .
C32 C33 C36 119.6(10) . .
C22 C21 N1 109.6(8) . .
C22 C21 H21 125.2 . .
N1 C21 H21 125.2 . .
N2 C23 C24 111.6(8) . .
N2 C23 H23A 109.3 . .
C24 C23 H23A 109.3 . .
N2 C23 H23B 109.3 . .
C24 C23 H23B 109.3 . .
H23A C23 H23B 107.9 . .
C25 C24 C29 119.7(12) . .
C25 C24 C23 117.5(12) . .
C29 C24 C23 122.8(13) . .
C33 C36 N3 117.1(8) . .
C33 C36 H36A 108.1 . .
N3 C36 H36A 108.0 . .
C33 C36 H36B 108.0 . .
N3 C36 H36B 108.0 . .
H36A C36 H36B 107.3 . .
C31 C32 C33 119.8(9) . .
C31 C32 H32 120.1 . .
C33 C32 H32 120.1 . .
N4 C38 C39 109.4(10) . .
N4 C38 H38 125.3 . .
C39 C38 H38 125.3 . .
Ni1 O1W H1WA 125.9 . .
Ni1 O1W H1WB 125.8 . .
H1WA O1W H1WB 108.3 . .
H2WA O2W H2WB 109.5 . .
H4WA O4W H4WB 109.5 . .

loop_
_geom_bond_atom_site_label_1
_geom_bond_atom_site_label_2
_geom_bond_distance
_geom_bond_site_symmetry_2
Ni1 N4 2.062(6) 4_544
Ni1 O1 2.069(4) .
Ni1 O1W 2.081(4) .
Ni1 O3 2.088(3) 8_465
Ni1 N1 2.092(6) .
Ni1 N5 2.114(5) 5_665
O1 C19 1.251(8) .
O3 C1 1.239(7) .
O3 Ni1 2.088(3) 8_566
O2 C19 1.256(8) .
O4 C1 1.241(7) .
N5 C12 1.306(7) .
N5 C8 1.330(6) .
N5 Ni1 2.114(5) 5_665
C8 C9 1.381(8) .
C8 H8 0.9300 .
N1 C20 1.284(9) .
N1 C21 1.355(9) .
C2 C3 1.358(8) .
C2 C7 1.373(8) .
C2 C1 1.504(7) .
C5 C6 1.362(8) .
C5 C4 1.384(8) .
C5 C9 1.480(7) .
C9 C10 1.387(7) .
C6 C7 1.382(7) .
C6 H6 0.9300 .
C7 H7 0.9300 .
C14 C15 1.366(8) .
C14 C13 1.390(8) .
C14 H14 0.9300 .
C10 C11 1.394(7) .
C10 H10 0.9300 .
C11 C12 1.374(8) .
C11 C13 1.473(8) .
C3 C4 1.376(8) .
C3 H3 0.9300 .
C13 C18 1.395(9) .
C19 C16 1.500(9) .
N4 C37 1.307(9) .
N4 C38 1.314(11) .
N4 Ni1 2.062(6) 4_554
C4 H4 0.9300 .
N3 C39 1.288(14) .
N3 C37 1.295(10) .
N3 C36 1.482(11) .
C12 H12 0.9300 .
C16 C15 1.362(9) .
C16 C17 1.410(9) .
C18 C17 1.365(9) .
C18 H18 0.9300 .
C17 H17 0.9300 .
C27 C28 1.343(12) .
C27 C26 1.395(12) .
C27 C30 1.480(13) .
C15 H15 0.9300 .
N2 C20 1.306(9) .
N2 C22 1.363(12) .
N2 C23 1.484(13) .
C30 C35 1.352(13) .
C30 C31 1.390(12) .
C20 H20 0.9300 .
C28 C29 1.364(12) .
C28 H28 0.9300 .
C37 H37 0.9300 .
C25 C24 1.284(16) .
C25 C26 1.494(17) .
C25 H25 0.9300 .
C34 C33 1.345(13) .
C34 C35 1.361(15) .
C34 H34 0.9300 .
C35 H35 0.9300 .
C29 C24 1.322(13) .
C29 H29 0.9300 .
C26 H26 0.9300 .
C39 C38 1.366(16) .
C39 H39 0.9300 .
C31 C32 1.334(12) .
C31 H31 0.9300 .
C22 C21 1.301(13) .
C22 H22 0.9300 .
C33 C32 1.393(13) .
C33 C36 1.477(14) .
C21 H21 0.9300 .
C23 C24 1.500(15) .
C23 H23A 0.9700 .
C23 H23B 0.9700 .
C36 H36A 0.9700 .
C36 H36B 0.9700 .
C32 H32 0.9300 .
C38 H38 0.9300 .
O1W H1WA 0.9002 .
O1W H1WB 0.9001 .
O2W H2WA 0.8499 .
O2W H2WB 0.8505 .
O4W H4WA 0.8496 .
O4W H4WB 0.8503 .
